data_1008019
loop_
_publ_author_name
'Averbuch-Pouchot, M T'
'Guitel, J C'

_publ_section_title
;
Donnees cristallochimiques sur deux nouveaux diphosphates mixtes,  Ca N
H~4~ Na P~2~ O~7~ (H~2~ O)~3~  et  Cd N H~4~ Na P~2~ O~7~ (H~2~ O)~3~
et structure cristalline de  Cd N H~4~ Na P~2~ O~7~ (H~2~ O)~3~
;
_journal_coden_ASTM ACBCAR
_journal_name_full 'Acta Crystallographica B (24,1968-38,1982)'
_journal_page_first 3460
_journal_page_last 3462
_journal_paper_doi 10.1107/S0567740877011194
_journal_volume 33
_journal_year 1977
_chemical_formula_structural 'CD (N H4) NA P2 O7 (H2 O)3'
_chemical_formula_sum 'Cd H10 N Na O10 P2'
_chemical_name_systematic
;
Ammonium cadmium sodium diphosphate trihydrate
;
_space_group_IT_number 9
_symmetry_cell_setting monoclinic
_symmetry_Int_Tables_number 9
_symmetry_space_group_name_Hall 'C -2yc'
_symmetry_space_group_name_H-M 'C 1 c 1'
_cell_angle_alpha 90
_cell_angle_beta 103.73(1)
_cell_angle_gamma 90
_cell_formula_units_Z 4
_cell_length_a 10.211(9)
_cell_length_b 16.56(1)
_cell_length_c 5.632(3)
_cell_volume 925.1
_refine_ls_R_factor_all 0.05
_cod_original_formula_sum 'H10 Cd N Na O10 P2'
_cod_database_code 1008019

loop_
_symmetry_equiv_pos_as_xyz
x,y,z
x,-y,1/2+z
1/2+x,1/2+y,z
1/2+x,1/2-y,1/2+z

loop_
_atom_site_label
_atom_site_type_symbol
_atom_site_symmetry_multiplicity
_atom_site_Wyckoff_symbol
_atom_site_fract_x
_atom_site_fract_y
_atom_site_fract_z
_atom_site_occupancy
_atom_site_attached_hydrogens
_atom_site_calc_flag
Cd1 Cd2+ 4 a 0. 0.24383(50) 0. 1. 0 d
P1 P5+ 4 a 0.8125(4) 0.2108(2) 0.4243(7) 1. 0 d
P2 P5+ 4 a 0.7944(4) 0.6276(2) 0.1205(1) 1. 0 d
Na1 Na1+ 4 a -0.0394(5) 0.4428(3) 0.2097(9) 1. 0 d
N1 N3- 4 a 0.1054(14) 0.0685(8) 0.5489(27) 1. 4 d
O1 O2- 4 a 0.8421(10) 0.6942(6) -0.0575(17) 1. 0 d
O2 O2- 4 a 0.8605(10) 0.8235(6) 0.1783(20) 1. 0 d
O3 O2- 4 a 0.8927(10) 0.1789(6) 0.2499(18) 1. 0 d
O4 O2- 4 a 0.1621(10) 0.2997(6) 0.8274(18) 1. 0 d
O5 O2- 4 a 0.8688(12) 0.6466(6) 0.3793(19) 1. 0 d
O6 O2- 4 a 0.6423(10) 0.6375(6) 0.0828(23) 1. 0 d
O7 O2- 4 a 0.8288(11) 0.4513(6) 0.5218(19) 1. 0 d
O8 O2- 4 a 0.8712(13) 0.0357(7) -0.0073(26) 1. 2 d
O9 O2- 4 a 0.1181(13) 0.4619(7) 0.9465(23) 1. 2 d
O10 O2- 4 a 0.1113(11) 0.3261(6) 0.3279(20) 1. 2 d

loop_
_atom_type_symbol
_atom_type_oxidation_number
Cd2+ 2.000
P5+ 5.000
Na1+ 1.000
N3- -3.000
O2- -2.000
H1+ 1.000
